data_7046562
loop_
_publ_author_name
'Lv, Hai-Ting'
'Li, Hua-Min'
'Zou, Guo-Dong'
'Cui, Ying'
'Huang, Yang'
'Fan, Yang'

_publ_section_title
;
 Titanium-oxo clusters functionalized with catecholate-type ligands:
 modulating the optical properties through charge-transfer transitions.
;
_journal_issue 24
_journal_name_full 'Dalton transactions (Cambridge, England : 2003)'
_journal_page_first 8158
_journal_page_last 8163
_journal_paper_doi 10.1039/c8dt01844h
_journal_volume 47
_journal_year 2018
_chemical_formula_moiety 'C29 H44 N O12 P Ti3'
_chemical_formula_sum 'C29 H44 N O12 P Ti3'
_chemical_formula_weight 773.32
_space_group_crystal_system monoclinic
_space_group_IT_number 14
_space_group_name_Hall '-P 2yn'
_space_group_name_H-M_alt 'P 1 21/n 1'
_symmetry_space_group_name_Hall '-P 2yn'
_symmetry_space_group_name_H-M 'P 1 21/n 1'
_atom_sites_solution_hydrogens mixed
_audit_creation_method SHELXL-2016/6
_audit_update_record
;
2018-05-22 deposited with the CCDC.
2018-06-04 downloaded from the CCDC.
;
_cell_angle_alpha 90
_cell_angle_beta 97.147(5)
_cell_angle_gamma 90
_cell_formula_units_Z 4
_cell_length_a 14.0170(6)
_cell_length_b 15.6940(8)
_cell_length_c 17.5353(8)
_cell_measurement_reflns_used 3849
_cell_measurement_temperature 295(2)
_cell_measurement_theta_max 26.7160
_cell_measurement_theta_min 3.2840
_cell_volume 3827.5(3)
_computing_cell_refinement 'CrysAlisPro 1.171.38.41 (Rigaku OD, 2015)'
_computing_data_collection 'CrysAlisPro 1.171.38.41 (Rigaku OD, 2015)'
_computing_data_reduction 'CrysAlisPro 1.171.38.41 (Rigaku OD, 2015)'
_computing_structure_refinement 'SHELXL-2016/6 (Sheldrick, 2016)'
_computing_structure_solution 'SHELXT-2018/2 (Sheldrick, 2018)'
_diffrn_ambient_temperature 295(2)
_diffrn_detector_area_resol_mean 16.1213
_diffrn_measured_fraction_theta_full 0.997
_diffrn_measured_fraction_theta_max 0.997
_diffrn_measurement_device_type 'Xcalibur, Eos, Gemini'
_diffrn_measurement_method '\w scans'
_diffrn_radiation_type MoK\a
_diffrn_radiation_wavelength 0.71073
_diffrn_reflns_av_R_equivalents 0.0334
_diffrn_reflns_av_unetI/netI 0.0560
_diffrn_reflns_Laue_measured_fraction_full 0.997
_diffrn_reflns_Laue_measured_fraction_max 0.997
_diffrn_reflns_limit_h_max 11
_diffrn_reflns_limit_h_min -17
_diffrn_reflns_limit_k_max 18
_diffrn_reflns_limit_k_min -19
_diffrn_reflns_limit_l_max 21
_diffrn_reflns_limit_l_min -21
_diffrn_reflns_number 16664
_diffrn_reflns_point_group_measured_fraction_full 0.997
_diffrn_reflns_point_group_measured_fraction_max 0.997
_diffrn_reflns_theta_full 25.242
_diffrn_reflns_theta_max 26.000
_diffrn_reflns_theta_min 2.908
_diffrn_source 'fine-focus sealed X-ray tube'
_exptl_absorpt_coefficient_mu 0.707
_exptl_absorpt_correction_T_max 1.00000
_exptl_absorpt_correction_T_min 0.57107
_exptl_absorpt_correction_type multi-scan
_exptl_absorpt_process_details
;
CrysAlisPro 1.171.38.41 (Rigaku Oxford Diffraction, 2015)
Empirical absorption correction using spherical harmonics,
 implemented in SCALE3 ABSPACK scaling algorithm.
;
_exptl_crystal_colour yellow
_exptl_crystal_density_diffrn 1.342
_exptl_crystal_description block
_exptl_crystal_F_000 1608
_exptl_crystal_size_max 0.18
_exptl_crystal_size_mid 0.17
_exptl_crystal_size_min 0.13
_refine_diff_density_max 0.727
_refine_diff_density_min -0.342
_refine_diff_density_rms 0.075
_refine_ls_extinction_method none
_refine_ls_goodness_of_fit_ref 1.116
_refine_ls_hydrogen_treatment constr
_refine_ls_matrix_type full
_refine_ls_number_parameters 436
_refine_ls_number_reflns 7507
_refine_ls_number_restraints 67
_refine_ls_restrained_S_all 1.160
_refine_ls_R_factor_all 0.0990
_refine_ls_R_factor_gt 0.0599
_refine_ls_shift/su_max 0.002
_refine_ls_shift/su_mean 0.000
_refine_ls_structure_factor_coef Fsqd
_refine_ls_weighting_details 'w=1/[\s^2^(Fo^2^)+(0.1000P)^2^] where P=(Fo^2^+2Fc^2^)/3'
_refine_ls_weighting_scheme calc
_refine_ls_wR_factor_gt 0.1622
_refine_ls_wR_factor_ref 0.1955
_reflns_Friedel_coverage 0.000
_reflns_number_gt 4894
_reflns_number_total 7507
_reflns_threshold_expression 'I > 2\s(I)'
_cod_data_source_file c8dt01844h2.cif
_cod_data_source_block C4
_cod_depositor_comments 'Adding full bibliography for 7046559--7046562.cif.'
_cod_database_code 7046562
_shelx_shelxl_version_number 2016/6
_shelx_space_group_comment
;
The symmetry employed for this shelxl refinement is uniquely defined
by the following loop, which should always be used as a source of
symmetry information in preference to the above space-group names.
They are only intended as comments.
;

loop_
_space_group_symop_operation_xyz
'x, y, z'
'-x+1/2, y+1/2, -z+1/2'
'-x, -y, -z'
'x-1/2, -y-1/2, z-1/2'

loop_
_atom_site_label
_atom_site_type_symbol
_atom_site_fract_x
_atom_site_fract_y
_atom_site_fract_z
_atom_site_U_iso_or_equiv
_atom_site_adp_type
_atom_site_occupancy
_atom_site_site_symmetry_order
_atom_site_calc_flag
_atom_site_refinement_flags_posn
_atom_site_refinement_flags_adp
_atom_site_refinement_flags_occupancy
_atom_site_disorder_assembly
_atom_site_disorder_group
Ti1 Ti 0.38075(5) 0.47893(5) 0.64048(4) 0.0457(2) Uani 1 1 d . . . . .
Ti2 Ti 0.33187(5) 0.51740(4) 0.46787(4) 0.0420(2) Uani 1 1 d . . . . .
Ti3 Ti 0.49140(5) 0.34351(4) 0.55309(4) 0.0452(2) Uani 1 1 d . . . . .
P1 P 0.55581(7) 0.61544(7) 0.62974(6) 0.0446(3) Uani 1 1 d . . . . .
O1 O 0.41657(17) 0.45223(16) 0.53762(14) 0.0401(6) Uani 1 1 d . . . . .
O2 O 0.38589(18) 0.61098(16) 0.43700(15) 0.0473(7) Uani 1 1 d . . . . .
O3 O 0.2732(2) 0.38699(19) 0.61139(16) 0.0563(7) Uani 1 1 d . . . . .
O4 O 0.3491(2) 0.29300(18) 0.54419(18) 0.0598(8) Uani 1 1 d . . . . .
O5 O 0.47866(19) 0.56624(18) 0.66508(15) 0.0532(7) Uani 1 1 d . . . . .
O6 O 0.63683(19) 0.55658(19) 0.61468(15) 0.0530(7) Uani 1 1 d . . . . .
O7 O 0.51542(19) 0.66553(16) 0.55877(15) 0.0491(7) Uani 1 1 d . . . . .
O8 O 0.2074(2) 0.5101(2) 0.4312(2) 0.0715(9) Uani 1 1 d . . . . .
O9 O 0.30224(18) 0.55775(17) 0.57255(15) 0.0485(7) Uani 1 1 d . . . . .
O10 O 0.3330(2) 0.4899(2) 0.72773(16) 0.0623(8) Uani 1 1 d . . . . .
O11 O 0.4699(2) 0.38102(18) 0.65956(15) 0.0526(7) Uani 1 1 d . . . . .
O12 O 0.5273(2) 0.23663(18) 0.57433(18) 0.0646(8) Uani 1 1 d . . . . .
N1 N -0.1265(5) 0.0746(4) 0.5186(6) 0.189(4) Uani 1 1 d . . . . .
C1 C 0.2773(3) 0.3203(3) 0.5727(3) 0.0562(11) Uani 1 1 d . . . . .
C2 C 0.1873(3) 0.2677(3) 0.5591(3) 0.0608(12) Uani 1 1 d . . . . .
C3 C 0.1094(4) 0.2872(4) 0.5954(4) 0.097(2) Uani 1 1 d . . . . .
H3 H 0.111731 0.333982 0.628156 0.117 Uiso 1 1 calc R U . . .
C4 C 0.0272(4) 0.2382(4) 0.5838(5) 0.119(3) Uani 1 1 d . . . . .
H4 H -0.025499 0.251636 0.608853 0.143 Uiso 1 1 calc R U . . .
C5 C 0.0234(4) 0.1694(4) 0.5350(4) 0.0931(18) Uani 1 1 d . . . . .
C6 C 0.1006(4) 0.1490(4) 0.4985(3) 0.0872(17) Uani 1 1 d . . . . .
H6 H 0.098451 0.101768 0.466377 0.105 Uiso 1 1 calc R U . . .
C7 C 0.1813(4) 0.1988(3) 0.5097(3) 0.0739(14) Uani 1 1 d . . . . .
H7 H 0.233154 0.186019 0.483366 0.089 Uiso 1 1 calc R U . . .
C8 C -0.0605(5) 0.1164(5) 0.5252(5) 0.134(3) Uani 1 1 d . . . . .
C9 C 0.6091(3) 0.6906(3) 0.6986(2) 0.0636(12) Uani 1 1 d D U . . .
C10 C 0.6221(6) 0.7726(4) 0.6786(4) 0.127(2) Uani 1 1 d D U . . .
H10 H 0.598146 0.791060 0.629541 0.153 Uiso 1 1 calc R U . . .
C11 C 0.6711(7) 0.8302(5) 0.7304(5) 0.164(3) Uani 1 1 d D U . . .
H11 H 0.677363 0.887016 0.716828 0.196 Uiso 1 1 calc R U . . .
C12 C 0.7089(6) 0.8020(5) 0.8001(4) 0.134(3) Uani 1 1 d D U . . .
H12 H 0.741684 0.840038 0.834605 0.161 Uiso 1 1 calc R U . . .
C13 C 0.7007(5) 0.7212(5) 0.8210(4) 0.116(2) Uani 1 1 d D U . . .
H13 H 0.727445 0.702598 0.869346 0.139 Uiso 1 1 calc R U . . .
C14 C 0.6515(4) 0.6655(4) 0.7693(3) 0.0999(18) Uani 1 1 d D U . . .
H14 H 0.646986 0.608644 0.783298 0.120 Uiso 1 1 calc R U . . .
C15 C 0.1434(5) 0.4747(5) 0.3728(5) 0.132(3) Uani 1 1 d . . . . .
H15 H 0.174652 0.484442 0.326617 0.158 Uiso 1 1 calc R U . . .
C16 C 0.0559(5) 0.5250(6) 0.3590(6) 0.161(4) Uani 1 1 d . . . . .
H16A H 0.033034 0.537688 0.407072 0.241 Uiso 1 1 calc R U . . .
H16B H 0.007806 0.493361 0.326986 0.241 Uiso 1 1 calc R U . . .
H16C H 0.069158 0.577155 0.333697 0.241 Uiso 1 1 calc R U . . .
C17 C 0.1324(5) 0.3874(5) 0.3741(5) 0.136(3) Uani 1 1 d . . . . .
H17A H 0.194297 0.360993 0.385722 0.204 Uiso 1 1 calc R U . . .
H17B H 0.102787 0.368214 0.324827 0.204 Uiso 1 1 calc R U . . .
H17C H 0.092577 0.372290 0.412770 0.204 Uiso 1 1 calc R U . . .
C18 C 0.2427(4) 0.6279(4) 0.5935(4) 0.0863(17) Uani 1 1 d D U . . .
H18A H 0.264676 0.642260 0.647229 0.104 Uiso 0.518(11) 1 d R U P A 1
C19A C 0.2560(10) 0.7033(7) 0.5511(8) 0.113(4) Uani 0.518(11) 1 d D U P A 1
H19A H 0.223626 0.697463 0.499830 0.169 Uiso 0.518(11) 1 calc R U P A 1
H19B H 0.323406 0.712225 0.549183 0.169 Uiso 0.518(11) 1 calc R U P A 1
H19C H 0.229911 0.751083 0.575719 0.169 Uiso 0.518(11) 1 calc R U P A 1
H18B H 0.239807 0.658689 0.543930 0.135 Uiso 0.482(11) 1 d R U P A 2
C19B C 0.2961(9) 0.6940(8) 0.6348(10) 0.112(5) Uani 0.482(11) 1 d D U P A 2
H19D H 0.252824 0.736852 0.648994 0.168 Uiso 0.482(11) 1 calc R U P A 2
H19E H 0.339636 0.718897 0.602917 0.168 Uiso 0.482(11) 1 calc R U P A 2
H19F H 0.331994 0.670718 0.680237 0.168 Uiso 0.482(11) 1 calc R U P A 2
C20 C 0.1449(5) 0.6016(6) 0.5908(6) 0.164(4) Uani 1 1 d . U . . .
H20A H 0.123311 0.611299 0.639879 0.247 Uiso 1 1 calc R U . . .
H20B H 0.139845 0.542070 0.578424 0.247 Uiso 1 1 calc R U . . .
H20C H 0.105859 0.633811 0.552149 0.247 Uiso 1 1 calc R U . . .
C21 C 0.2845(6) 0.4869(5) 0.7941(4) 0.121(3) Uani 1 1 d . . . . .
H21 H 0.331678 0.463949 0.834824 0.145 Uiso 1 1 calc R U . . .
C22 C 0.2647(9) 0.5724(8) 0.8186(6) 0.235(6) Uani 1 1 d . . . . .
H22A H 0.320431 0.607437 0.816496 0.353 Uiso 1 1 calc R U . . .
H22B H 0.248983 0.570841 0.870287 0.353 Uiso 1 1 calc R U . . .
H22C H 0.211541 0.595515 0.785182 0.353 Uiso 1 1 calc R U . . .
C23 C 0.2060(7) 0.4279(7) 0.7876(5) 0.177(4) Uani 1 1 d . . . . .
H23A H 0.152469 0.451545 0.754885 0.266 Uiso 1 1 calc R U . . .
H23B H 0.187430 0.417270 0.837625 0.266 Uiso 1 1 calc R U . . .
H23C H 0.225330 0.375450 0.765976 0.266 Uiso 1 1 calc R U . . .
C24 C 0.5173(4) 0.3427(4) 0.7290(3) 0.0801(16) Uani 1 1 d . . . . .
H24 H 0.565229 0.303004 0.713413 0.096 Uiso 1 1 calc R U . . .
C25 C 0.4458(6) 0.2905(5) 0.7653(4) 0.136(3) Uani 1 1 d . . . . .
H25A H 0.409568 0.326808 0.795063 0.204 Uiso 1 1 calc R U . . .
H25B H 0.478934 0.248193 0.798090 0.204 Uiso 1 1 calc R U . . .
H25C H 0.402925 0.262958 0.725851 0.204 Uiso 1 1 calc R U . . .
C26 C 0.5716(5) 0.4096(5) 0.7781(3) 0.121(2) Uani 1 1 d . . . . .
H26A H 0.608283 0.443832 0.746919 0.181 Uiso 1 1 calc R U . . .
H26B H 0.614283 0.382544 0.817951 0.181 Uiso 1 1 calc R U . . .
H26C H 0.527058 0.445101 0.800816 0.181 Uiso 1 1 calc R U . . .
C27 C 0.5096(7) 0.1482(4) 0.5641(6) 0.130(3) Uani 1 1 d . . . . .
H27 H 0.441699 0.138528 0.545206 0.156 Uiso 1 1 calc R U . . .
C28 C 0.5349(9) 0.1029(5) 0.6335(6) 0.182(4) Uani 1 1 d . . . . .
H28A H 0.598575 0.118955 0.655398 0.272 Uiso 1 1 calc R U . . .
H28B H 0.533283 0.042795 0.623124 0.272 Uiso 1 1 calc R U . . .
H28C H 0.490158 0.116164 0.668943 0.272 Uiso 1 1 calc R U . . .
C29 C 0.5729(11) 0.1168(6) 0.5049(8) 0.235(7) Uani 1 1 d . . . . .
H29A H 0.607592 0.164013 0.487012 0.353 Uiso 1 1 calc R U . . .
H29B H 0.533246 0.091475 0.462278 0.353 Uiso 1 1 calc R U . . .
H29C H 0.617583 0.075207 0.528163 0.353 Uiso 1 1 calc R U . . .

loop_
_atom_site_aniso_label
_atom_site_aniso_U_11
_atom_site_aniso_U_22
_atom_site_aniso_U_33
_atom_site_aniso_U_23
_atom_site_aniso_U_13
_atom_site_aniso_U_12
Ti1 0.0496(4) 0.0477(5) 0.0402(4) -0.0047(3) 0.0076(3) -0.0063(3)
Ti2 0.0377(4) 0.0432(4) 0.0433(4) -0.0045(3) -0.0029(3) -0.0002(3)
Ti3 0.0516(4) 0.0365(4) 0.0470(4) 0.0006(3) 0.0040(3) -0.0004(3)
P1 0.0433(5) 0.0473(6) 0.0416(6) -0.0139(5) -0.0007(4) -0.0061(5)
O1 0.0451(14) 0.0389(14) 0.0358(13) -0.0037(11) 0.0031(11) -0.0002(12)
O2 0.0480(15) 0.0462(16) 0.0460(15) -0.0005(13) -0.0010(12) 0.0032(12)
O3 0.0593(17) 0.0518(18) 0.0594(18) -0.0089(15) 0.0139(14) -0.0145(14)
O4 0.0619(18) 0.0465(17) 0.073(2) -0.0075(15) 0.0166(16) -0.0119(15)
O5 0.0556(16) 0.0561(17) 0.0469(16) -0.0117(14) 0.0023(13) -0.0110(14)
O6 0.0505(15) 0.0610(18) 0.0442(15) -0.0118(14) -0.0070(12) 0.0017(14)
O7 0.0540(16) 0.0428(15) 0.0500(16) -0.0086(13) 0.0046(13) -0.0024(13)
O8 0.0417(16) 0.090(2) 0.079(2) -0.0274(19) -0.0086(15) 0.0011(16)
O9 0.0486(15) 0.0444(15) 0.0534(16) -0.0070(13) 0.0097(13) 0.0010(13)
O10 0.0648(19) 0.080(2) 0.0451(17) -0.0108(15) 0.0163(14) -0.0102(17)
O11 0.0635(17) 0.0524(17) 0.0410(15) 0.0088(13) 0.0028(13) -0.0008(14)
O12 0.083(2) 0.0364(16) 0.073(2) 0.0034(15) 0.0036(17) 0.0016(15)
N1 0.103(5) 0.130(6) 0.335(12) -0.071(7) 0.032(6) -0.060(5)
C1 0.065(3) 0.045(2) 0.058(3) 0.002(2) 0.007(2) -0.012(2)
C2 0.065(3) 0.048(3) 0.069(3) -0.002(2) 0.007(2) -0.019(2)
C3 0.069(3) 0.071(4) 0.156(6) -0.037(4) 0.032(4) -0.020(3)
C4 0.072(4) 0.087(4) 0.204(8) -0.050(5) 0.042(5) -0.033(3)
C5 0.071(3) 0.069(4) 0.139(6) -0.013(4) 0.011(4) -0.018(3)
C6 0.102(4) 0.070(3) 0.088(4) -0.016(3) 0.004(3) -0.039(3)
C7 0.081(3) 0.068(3) 0.074(3) -0.010(3) 0.017(3) -0.023(3)
C8 0.083(4) 0.093(5) 0.226(9) -0.048(6) 0.019(5) -0.040(4)
C9 0.063(3) 0.069(3) 0.057(3) -0.030(2) 0.004(2) -0.009(2)
C10 0.182(5) 0.086(4) 0.104(4) -0.031(4) -0.022(4) -0.053(4)
C11 0.207(6) 0.131(5) 0.140(5) -0.050(5) -0.028(5) -0.063(5)
C12 0.130(5) 0.152(5) 0.113(5) -0.067(5) -0.015(4) -0.046(5)
C13 0.096(4) 0.143(5) 0.100(4) -0.070(4) -0.023(3) 0.024(4)
C14 0.102(4) 0.104(4) 0.083(3) -0.047(3) -0.032(3) 0.016(3)
C15 0.079(4) 0.108(6) 0.191(9) -0.020(5) -0.052(5) 0.005(4)
C16 0.076(4) 0.154(8) 0.230(10) 0.007(7) -0.064(5) 0.009(5)
C17 0.100(5) 0.112(6) 0.184(8) -0.027(6) -0.026(5) -0.036(5)
C18 0.070(3) 0.067(3) 0.126(5) -0.019(3) 0.029(3) 0.012(3)
C19A 0.136(9) 0.068(7) 0.144(10) 0.000(7) 0.057(8) 0.053(7)
C19B 0.094(8) 0.076(7) 0.174(11) -0.042(8) 0.047(8) -0.001(7)
C20 0.081(5) 0.172(8) 0.243(9) -0.070(7) 0.033(5) 0.025(5)
C21 0.144(7) 0.152(7) 0.078(4) -0.017(4) 0.065(5) -0.001(6)
C22 0.316(17) 0.240(12) 0.175(10) -0.109(10) 0.133(11) -0.016(12)
C23 0.155(7) 0.252(11) 0.146(7) -0.013(8) 0.098(7) -0.068(8)
C24 0.093(4) 0.097(4) 0.049(3) 0.015(3) 0.002(3) 0.026(3)
C25 0.155(7) 0.142(6) 0.122(6) 0.088(5) 0.060(5) 0.040(5)
C26 0.145(6) 0.144(6) 0.062(4) 0.004(4) -0.034(4) 0.027(5)
C27 0.168(7) 0.046(3) 0.177(8) 0.017(5) 0.025(6) 0.012(4)
C28 0.298(14) 0.078(5) 0.175(9) 0.034(6) 0.054(9) 0.008(7)
C29 0.39(2) 0.085(6) 0.252(14) -0.062(8) 0.107(13) -0.008(9)

loop_
_atom_type_symbol
_atom_type_description
_atom_type_scat_dispersion_real
_atom_type_scat_dispersion_imag
_atom_type_scat_source
C C 0.0033 0.0016 'International Tables Vol C Tables 4.2.6.8 and 6.1.1.4'
H H 0.0000 0.0000 'International Tables Vol C Tables 4.2.6.8 and 6.1.1.4'
N N 0.0061 0.0033 'International Tables Vol C Tables 4.2.6.8 and 6.1.1.4'
O O 0.0106 0.0060 'International Tables Vol C Tables 4.2.6.8 and 6.1.1.4'
P P 0.1023 0.0942 'International Tables Vol C Tables 4.2.6.8 and 6.1.1.4'
Ti Ti 0.2776 0.4457 'International Tables Vol C Tables 4.2.6.8 and 6.1.1.4'

loop_
_geom_angle_atom_site_label_1
_geom_angle_atom_site_label_2
_geom_angle_atom_site_label_3
_geom_angle
_geom_angle_site_symmetry_1
_geom_angle_site_symmetry_3
O10 Ti1 O5 94.17(13) . .
O10 Ti1 O9 102.86(14) . .
O5 Ti1 O9 91.00(12) . .
O10 Ti1 O1 170.13(13) . .
O5 Ti1 O1 95.69(11) . .
O9 Ti1 O1 76.47(11) . .
O10 Ti1 O11 103.28(14) . .
O5 Ti1 O11 95.49(12) . .
O9 Ti1 O11 152.50(12) . .
O1 Ti1 O11 76.30(11) . .
O10 Ti1 O3 86.51(12) . .
O5 Ti1 O3 178.34(13) . .
O9 Ti1 O3 87.37(12) . .
O1 Ti1 O3 83.63(11) . .
O11 Ti1 O3 85.82(12) . .
O2 Ti2 O8 112.30(15) . .
O2 Ti2 O1 112.85(11) . .
O8 Ti2 O1 134.67(15) . .
O2 Ti2 O6 97.07(12) . 3_666
O8 Ti2 O6 89.67(13) . 3_666
O1 Ti2 O6 88.68(11) . 3_666
O2 Ti2 O9 99.27(12) . .
O8 Ti2 O9 92.58(13) . .
O1 Ti2 O9 76.54(11) . .
O6 Ti2 O9 161.25(12) 3_666 .
O12 Ti3 O2 96.24(14) . 3_666
O12 Ti3 O7 96.82(13) . 3_666
O2 Ti3 O7 92.92(11) 3_666 3_666
O12 Ti3 O1 164.15(13) . .
O2 Ti3 O1 98.56(11) 3_666 .
O7 Ti3 O1 88.08(11) 3_666 .
O12 Ti3 O11 98.78(13) . .
O2 Ti3 O11 92.56(12) 3_666 .
O7 Ti3 O11 162.79(12) 3_666 .
O1 Ti3 O11 74.97(10) . .
O12 Ti3 O4 84.41(14) . .
O2 Ti3 O4 178.49(12) 3_666 .
O7 Ti3 O4 88.34(12) 3_666 .
O1 Ti3 O4 80.65(11) . .
O11 Ti3 O4 86.00(12) . .
O12 Ti3 Ti2 116.29(11) . 3_666
O2 Ti3 Ti2 21.43(8) 3_666 3_666
O7 Ti3 Ti2 83.23(8) 3_666 3_666
O1 Ti3 Ti2 79.19(7) . 3_666
O11 Ti3 Ti2 96.25(8) . 3_666
O4 Ti3 Ti2 158.37(9) . 3_666
O6 P1 O7 112.59(15) . .
O6 P1 O5 110.38(17) . .
O7 P1 O5 112.61(16) . .
O6 P1 C9 105.18(19) . .
O7 P1 C9 107.11(19) . .
O5 P1 C9 108.57(19) . .
Ti2 O1 Ti1 105.35(12) . .
Ti2 O1 Ti3 145.34(14) . .
Ti1 O1 Ti3 104.19(11) . .
Ti2 O2 Ti3 136.09(15) . 3_666
C1 O3 Ti1 128.7(3) . .
C1 O4 Ti3 129.3(3) . .
P1 O5 Ti1 141.53(17) . .
P1 O6 Ti2 137.50(17) . 3_666
P1 O7 Ti3 138.56(16) . 3_666
C15 O8 Ti2 143.4(4) . .
C18 O9 Ti1 128.3(3) . .
C18 O9 Ti2 130.7(3) . .
Ti1 O9 Ti2 100.96(12) . .
C21 O10 Ti1 170.4(4) . .
C24 O11 Ti1 132.8(3) . .
C24 O11 Ti3 123.6(3) . .
Ti1 O11 Ti3 103.52(12) . .
C27 O12 Ti3 149.0(5) . .
O3 C1 O4 126.5(4) . .
O3 C1 C2 116.8(4) . .
O4 C1 C2 116.7(4) . .
C3 C2 C7 118.5(4) . .
C3 C2 C1 120.5(4) . .
C7 C2 C1 120.9(4) . .
C2 C3 C4 120.5(5) . .
C5 C4 C3 119.8(6) . .
C6 C5 C4 120.4(5) . .
C6 C5 C8 119.7(6) . .
C4 C5 C8 119.9(6) . .
C5 C6 C7 119.3(5) . .
C6 C7 C2 121.4(5) . .
N1 C8 C5 179.0(11) . .
C10 C9 C14 116.9(5) . .
C10 C9 P1 120.8(4) . .
C14 C9 P1 121.6(4) . .
C9 C10 C11 121.2(7) . .
C12 C11 C10 118.9(8) . .
C13 C12 C11 121.8(7) . .
C12 C13 C14 118.4(7) . .
C9 C14 C13 122.7(6) . .
C17 C15 O8 116.6(7) . .
C17 C15 C16 116.7(7) . .
O8 C15 C16 111.1(7) . .
C19B C18 C20 132.1(7) . .
C19A C18 C20 114.2(9) . .
C19B C18 O9 113.4(7) . .
C19A C18 O9 112.4(5) . .
C20 C18 O9 110.6(5) . .
O10 C21 C23 113.5(6) . .
O10 C21 C22 110.1(7) . .
C23 C21 C22 116.7(8) . .
O11 C24 C25 108.9(5) . .
O11 C24 C26 109.9(4) . .
C25 C24 C26 117.2(6) . .
O12 C27 C28 111.2(8) . .
O12 C27 C29 107.1(6) . .
C28 C27 C29 108.5(8) . .

loop_
_geom_bond_atom_site_label_1
_geom_bond_atom_site_label_2
_geom_bond_distance
_geom_bond_site_symmetry_2
Ti1 O10 1.753(3) .
Ti1 O5 1.949(3) .
Ti1 O9 1.958(3) .
Ti1 O1 1.977(2) .
Ti1 O11 1.983(3) .
Ti1 O3 2.103(3) .
Ti2 O2 1.768(3) .
Ti2 O8 1.787(3) .
Ti2 O1 1.895(3) .
Ti2 O6 1.948(3) 3_666
Ti2 O9 2.033(3) .
Ti3 O12 1.777(3) .
Ti3 O2 1.850(3) 3_666
Ti3 O7 1.957(3) 3_666
Ti3 O1 2.004(3) .
Ti3 O11 2.016(3) .
Ti3 O4 2.134(3) .
P1 O6 1.512(3) .
P1 O7 1.521(3) .
P1 O5 1.522(3) .
P1 C9 1.784(4) .
O3 C1 1.252(5) .
O4 C1 1.254(5) .
O8 C15 1.390(8) .
O9 C18 1.456(5) .
O10 C21 1.419(6) .
O11 C24 1.444(5) .
O12 C27 1.417(7) .
N1 C8 1.129(7) .
C1 C2 1.501(6) .
C2 C3 1.365(6) .
C2 C7 1.383(6) .
C3 C4 1.380(7) .
C4 C5 1.374(8) .
C5 C6 1.361(8) .
C5 C8 1.434(8) .
C6 C7 1.369(7) .
C9 C10 1.353(6) .
C9 C14 1.365(6) .
C10 C11 1.398(7) .
C11 C12 1.346(8) .
C12 C13 1.329(7) .
C13 C14 1.380(6) .
C15 C17 1.378(9) .
C15 C16 1.453(9) .
C18 C19B 1.423(10) .
C18 C19A 1.422(10) .
C18 C20 1.427(9) .
C21 C23 1.433(10) .
C21 C22 1.445(11) .
C24 C25 1.497(8) .
C24 C26 1.503(8) .
C27 C28 1.416(11) .
C27 C29 1.529(12) .
